data_7019876
loop_
_publ_author_name
'Ghorai, Debasish'
'Kumar, Shanish'
'Mani, Ganesan'

_publ_section_title
;
 Mononuclear, helical binuclear palladium and lithium complexes bearing a
 new pyrrole-based NNN-pincer ligand: fluxional property.
;
_journal_issue 31
_journal_name_full 'Dalton transactions (Cambridge, England : 2003)'
_journal_page_first 9503
_journal_page_last 9512
_journal_paper_doi 10.1039/c2dt30816a
_journal_volume 41
_journal_year 2012
_chemical_formula_moiety '2(C18 H23 N5 O2 Pd), 2H2O'
_chemical_formula_sum 'C18 H25 N5 O3 Pd'
_chemical_formula_weight 465.83
_chemical_name_systematic
;
?
;
_space_group_IT_number 2
_symmetry_cell_setting triclinic
_symmetry_space_group_name_Hall '-P 1'
_symmetry_space_group_name_H-M 'P -1'
_atom_sites_solution_hydrogens geom
_atom_sites_solution_primary direct
_atom_sites_solution_secondary difmap
_audit_creation_method SHELXL-97
_cell_angle_alpha 78.720(3)
_cell_angle_beta 76.803(3)
_cell_angle_gamma 84.894(3)
_cell_formula_units_Z 4
_cell_length_a 9.7596(9)
_cell_length_b 12.8135(12)
_cell_length_c 16.6319(15)
_cell_measurement_reflns_used 23913
_cell_measurement_temperature 293(2)
_cell_measurement_theta_max 25.00
_cell_measurement_theta_min 1.28
_cell_volume 1983.7(3)
_computing_structure_refinement 'SHELXL-97 (Sheldrick, 2008)'
_computing_structure_solution 'SHELXS-97 (Sheldrick, 1990)'
_diffrn_ambient_temperature 293(2)
_diffrn_measured_fraction_theta_full 0.995
_diffrn_measured_fraction_theta_max 0.995
_diffrn_measurement_device_type 'Bruker-APEX-II CCD area detector'
_diffrn_measurement_method hemisphere
_diffrn_radiation_monochromator graphite
_diffrn_radiation_source 'fine-focus sealed tube'
_diffrn_radiation_type MoK\a
_diffrn_radiation_wavelength 0.71073
_diffrn_reflns_av_R_equivalents 0.0517
_diffrn_reflns_av_sigmaI/netI 0.0540
_diffrn_reflns_limit_h_max 11
_diffrn_reflns_limit_h_min -10
_diffrn_reflns_limit_k_max 15
_diffrn_reflns_limit_k_min -15
_diffrn_reflns_limit_l_max 19
_diffrn_reflns_limit_l_min -17
_diffrn_reflns_number 23913
_diffrn_reflns_theta_full 25.00
_diffrn_reflns_theta_max 25.00
_diffrn_reflns_theta_min 1.28
_exptl_absorpt_coefficient_mu 0.963
_exptl_absorpt_correction_T_max 0.9183
_exptl_absorpt_correction_T_min 0.8931
_exptl_absorpt_correction_type multi-scan
_exptl_absorpt_process_details SADABS
_exptl_crystal_colour Yellow
_exptl_crystal_density_diffrn 1.560
_exptl_crystal_density_method 'not measured'
_exptl_crystal_description Prism
_exptl_crystal_F_000 952
_exptl_crystal_size_max 0.12
_exptl_crystal_size_mid 0.10
_exptl_crystal_size_min 0.09
_refine_diff_density_max 0.642
_refine_diff_density_min -0.432
_refine_diff_density_rms 0.098
_refine_ls_extinction_method none
_refine_ls_goodness_of_fit_ref 1.053
_refine_ls_hydrogen_treatment constr
_refine_ls_matrix_type full
_refine_ls_number_parameters 487
_refine_ls_number_reflns 6961
_refine_ls_number_restraints 0
_refine_ls_restrained_S_all 1.053
_refine_ls_R_factor_all 0.0740
_refine_ls_R_factor_gt 0.0443
_refine_ls_shift/su_max 0.001
_refine_ls_shift/su_mean 0.000
_refine_ls_structure_factor_coef Fsqd
_refine_ls_weighting_details 'calc w=1/[\s^2^(Fo^2^)+(0.0513P)^2^+2.4960P] where P=(Fo^2^+2Fc^2^)/3'
_refine_ls_weighting_scheme calc
_refine_ls_wR_factor_gt 0.1026
_refine_ls_wR_factor_ref 0.1216
_reflns_number_gt 4886
_reflns_number_total 6961
_reflns_threshold_expression >2\s(I)
_cod_data_source_file c2dt30816a.txt
_cod_data_source_block compound_3.H2O
_cod_depositor_comments
;
The following automatic conversions were performed:

'_symmetry_cell_setting' value 'Triclinic' changed to 'triclinic'
according to /home/saulius/struct/CIF-dictionaries/cif_core.dic
dictionary named 'cif_core.dic' version 2.4.1 from
2010-06-29.

'_refine_ls_hydrogen_treatment' value 'Constr' changed
to 'constr' according to
/home/saulius/struct/CIF-dictionaries/cif_core.dic dictionary named
'cif_core.dic' version 2.4.1 from 2010-06-29.

Automatic conversion script
Id: cif_fix_values 1891 2012-01-12 08:04:46Z andrius 
;
_cod_original_sg_symbol_H-M P-1
_cod_database_code 7019876

loop_
_symmetry_equiv_pos_as_xyz
'x, y, z'
'-x, -y, -z'

loop_
_atom_site_label
_atom_site_type_symbol
_atom_site_fract_x
_atom_site_fract_y
_atom_site_fract_z
_atom_site_U_iso_or_equiv
_atom_site_adp_type
_atom_site_occupancy
_atom_site_symmetry_multiplicity
_atom_site_calc_flag
_atom_site_refinement_flags
C1 C 0.6418(6) 0.0651(5) 0.6314(4) 0.0456(15) Uani 1 1 d .
C2 C 0.7236(6) -0.0270(6) 0.5983(5) 0.070(2) Uani 1 1 d .
H2A H 0.6634 -0.0856 0.6086 0.104 Uiso 1 1 calc R
H2B H 0.8007 -0.0479 0.6259 0.104 Uiso 1 1 calc R
H2C H 0.7596 -0.0069 0.5389 0.104 Uiso 1 1 calc R
C3 C 0.6898(6) 0.1654(5) 0.6289(4) 0.0474(15) Uani 1 1 d .
H3A H 0.7809 0.1878 0.6063 0.057 Uiso 1 1 calc R
C4 C 0.5780(5) 0.2247(5) 0.6657(3) 0.0407(13) Uani 1 1 d .
C5 C 0.5690(6) 0.3352(5) 0.6796(4) 0.0530(16) Uani 1 1 d .
H5A H 0.4747 0.3529 0.7074 0.080 Uiso 1 1 calc R
H5B H 0.5933 0.3825 0.6266 0.080 Uiso 1 1 calc R
H5C H 0.6332 0.3425 0.7140 0.080 Uiso 1 1 calc R
C6 C 0.3214(5) 0.1870(5) 0.7282(4) 0.0447(14) Uani 1 1 d .
H6A H 0.2608 0.1834 0.6901 0.054 Uiso 1 1 calc R
H6B H 0.3137 0.2591 0.7391 0.054 Uiso 1 1 calc R
C7 C 0.2740(5) 0.1121(4) 0.8081(4) 0.0400(13) Uani 1 1 d .
C8 C 0.2107(6) 0.1266(5) 0.8878(4) 0.0474(15) Uani 1 1 d .
H8A H 0.1865 0.1913 0.9059 0.057 Uiso 1 1 calc R
C9 C 0.1896(6) 0.0242(5) 0.9371(4) 0.0481(15) Uani 1 1 d .
H9A H 0.1491 0.0086 0.9942 0.058 Uiso 1 1 calc R
C10 C 0.2397(6) -0.0478(5) 0.8855(3) 0.0408(14) Uani 1 1 d .
C11 C 0.2444(6) -0.1670(5) 0.8969(4) 0.0494(15) Uani 1 1 d .
H11A H 0.3415 -0.1943 0.8873 0.059 Uiso 1 1 calc R
H11B H 0.1985 -0.1965 0.9540 0.059 Uiso 1 1 calc R
C12 C 0.0572(7) -0.2548(5) 0.8543(4) 0.0539(17) Uani 1 1 d .
C13 C -0.0220(8) -0.2940(6) 0.9422(4) 0.077(2) Uani 1 1 d .
H13A H 0.0251 -0.2745 0.9814 0.115 Uiso 1 1 calc R
H13B H -0.0258 -0.3702 0.9516 0.115 Uiso 1 1 calc R
H13C H -0.1160 -0.2625 0.9499 0.115 Uiso 1 1 calc R
C14 C 0.0296(7) -0.2643(5) 0.7793(4) 0.0557(17) Uani 1 1 d .
H14A H -0.0441 -0.2996 0.7714 0.067 Uiso 1 1 calc R
C15 C 0.1339(6) -0.2103(4) 0.7166(4) 0.0436(14) Uani 1 1 d .
C16 C 0.1496(7) -0.1976(5) 0.6241(4) 0.0571(17) Uani 1 1 d .
H16A H 0.2307 -0.1572 0.5961 0.086 Uiso 1 1 calc R
H16B H 0.0670 -0.1609 0.6083 0.086 Uiso 1 1 calc R
H16C H 0.1613 -0.2665 0.6082 0.086 Uiso 1 1 calc R
C17 C 0.5098(6) -0.2076(5) 0.6003(4) 0.0502(15) Uani 1 1 d .
C18 C 0.5561(7) -0.2409(6) 0.5171(4) 0.0635(19) Uani 1 1 d .
H18A H 0.5273 -0.1867 0.4748 0.095 Uiso 1 1 calc R
H18B H 0.5141 -0.3064 0.5187 0.095 Uiso 1 1 calc R
H18C H 0.6569 -0.2511 0.5042 0.095 Uiso 1 1 calc R
C19 C 0.1503(6) 0.4576(4) 0.7617(4) 0.0412(14) Uani 1 1 d .
C20 C 0.1483(7) 0.4462(5) 0.8525(4) 0.0567(17) Uani 1 1 d .
H20A H 0.0711 0.4040 0.8847 0.085 Uiso 1 1 calc R
H20B H 0.1372 0.5153 0.8679 0.085 Uiso 1 1 calc R
H20C H 0.2352 0.4119 0.8637 0.085 Uiso 1 1 calc R
C21 C 0.2433(6) 0.5134(4) 0.6945(4) 0.0460(14) Uani 1 1 d .
H21A H 0.3166 0.5532 0.6973 0.055 Uiso 1 1 calc R
C22 C 0.2061(6) 0.4982(4) 0.6227(4) 0.0447(14) Uani 1 1 d .
C23 C 0.2685(7) 0.5400(5) 0.5326(4) 0.0630(19) Uani 1 1 d .
H23A H 0.2178 0.5148 0.4976 0.094 Uiso 1 1 calc R
H23B H 0.3656 0.5156 0.5196 0.094 Uiso 1 1 calc R
H23C H 0.2624 0.6165 0.5228 0.094 Uiso 1 1 calc R
C24 C 0.0212(6) 0.3917(5) 0.5953(4) 0.0425(14) Uani 1 1 d .
H24A H 0.0643 0.4150 0.5366 0.051 Uiso 1 1 calc R
H24B H -0.0761 0.4187 0.6048 0.051 Uiso 1 1 calc R
C25 C 0.0261(5) 0.2724(4) 0.6155(3) 0.0370(13) Uani 1 1 d .
C26 C 0.0707(6) 0.1939(5) 0.5683(4) 0.0447(14) Uani 1 1 d .
H26A H 0.1074 0.2040 0.5107 0.054 Uiso 1 1 calc R
C27 C 0.0504(5) 0.0961(5) 0.6233(4) 0.0474(15) Uani 1 1 d .
H27A H 0.0719 0.0290 0.6090 0.057 Uiso 1 1 calc R
C28 C -0.0069(5) 0.1173(4) 0.7020(4) 0.0393(13) Uani 1 1 d .
C29 C -0.0531(6) 0.0496(5) 0.7854(4) 0.0475(15) Uani 1 1 d .
H29A H -0.0489 -0.0243 0.7789 0.057 Uiso 1 1 calc R
H29B H 0.0109 0.0559 0.8208 0.057 Uiso 1 1 calc R
C30 C -0.3108(6) 0.0196(5) 0.8546(4) 0.0516(16) Uani 1 1 d .
C31 C -0.3088(7) -0.0944(5) 0.8462(5) 0.075(2) Uani 1 1 d .
H31A H -0.2162 -0.1159 0.8182 0.112 Uiso 1 1 calc R
H31B H -0.3758 -0.1028 0.8140 0.112 Uiso 1 1 calc R
H31C H -0.3329 -0.1379 0.9009 0.112 Uiso 1 1 calc R
C32 C -0.4180(6) 0.0821(5) 0.8893(4) 0.0561(17) Uani 1 1 d .
H32A H -0.5095 0.0619 0.9139 0.067 Uiso 1 1 calc R
C33 C -0.3670(6) 0.1818(5) 0.8815(4) 0.0498(16) Uani 1 1 d .
C34 C -0.4466(6) 0.2778(6) 0.9099(4) 0.067(2) Uani 1 1 d .
H34A H -0.3846 0.3358 0.8969 0.101 Uiso 1 1 calc R
H34B H -0.4832 0.2621 0.9694 0.101 Uiso 1 1 calc R
H34C H -0.5230 0.2973 0.8815 0.101 Uiso 1 1 calc R
C35 C -0.2276(7) 0.4581(6) 0.8890(5) 0.0587(18) Uani 1 1 d .
C36 C -0.2897(8) 0.4943(7) 0.9719(5) 0.079(2) Uani 1 1 d .
H36A H -0.2614 0.4441 1.0167 0.118 Uiso 1 1 calc R
H36B H -0.3907 0.4987 0.9810 0.118 Uiso 1 1 calc R
H36C H -0.2565 0.5631 0.9704 0.118 Uiso 1 1 calc R
N1 N 0.5050(4) 0.0622(4) 0.6683(3) 0.0417(11) Uani 1 1 d .
N2 N 0.4667(4) 0.1613(4) 0.6890(3) 0.0383(11) Uani 1 1 d .
N3 N 0.2901(4) 0.0063(4) 0.8067(3) 0.0389(11) Uani 1 1 d .
N4 N 0.1727(5) -0.1995(4) 0.8377(3) 0.0440(12) Uani 1 1 d .
N5 N 0.2216(5) -0.1705(4) 0.7525(3) 0.0420(11) Uani 1 1 d .
N6 N 0.0591(5) 0.4092(3) 0.7333(3) 0.0392(11) Uani 1 1 d .
N7 N 0.0958(5) 0.4345(3) 0.6477(3) 0.0387(11) Uani 1 1 d .
N8 N -0.0216(4) 0.2254(3) 0.6967(3) 0.0362(10) Uani 1 1 d .
N9 N -0.1965(5) 0.0793(4) 0.8264(3) 0.0459(12) Uani 1 1 d .
N10 N -0.2292(4) 0.1801(4) 0.8429(3) 0.0423(11) Uani 1 1 d .
O1 O 0.4449(4) -0.1177(3) 0.6003(2) 0.0459(10) Uani 1 1 d .
O2 O 0.5351(6) -0.2668(4) 0.6631(3) 0.0912(18) Uani 1 1 d .
O3 O -0.1600(4) 0.3691(4) 0.8952(2) 0.0515(10) Uani 1 1 d .
O4 O -0.2506(6) 0.5120(5) 0.8236(4) 0.0944(18) Uani 1 1 d .
O5 O 0.4992(9) -0.3476(7) 0.8336(4) 0.180(4) Uani 1 1 d .
O6 O 0.7769(7) -0.4132(5) 0.6450(4) 0.119(2) Uani 1 1 d .
Pd1 Pd 0.36865(4) -0.05787(3) 0.70691(3) 0.03647(14) Uani 1 1 d .
Pd2 Pd -0.08992(4) 0.29910(3) 0.79213(3) 0.03660(14) Uani 1 1 d .

loop_
_atom_site_aniso_label
_atom_site_aniso_U_11
_atom_site_aniso_U_22
_atom_site_aniso_U_33
_atom_site_aniso_U_23
_atom_site_aniso_U_13
_atom_site_aniso_U_12
C1 0.026(3) 0.055(4) 0.052(4) -0.012(3) 0.000(3) -0.002(3)
C2 0.037(4) 0.077(5) 0.095(6) -0.042(4) 0.007(4) 0.002(3)
C3 0.032(3) 0.064(4) 0.044(4) -0.007(3) -0.005(3) -0.007(3)
C4 0.032(3) 0.053(4) 0.038(3) -0.007(3) -0.007(2) -0.009(3)
C5 0.051(4) 0.051(4) 0.053(4) -0.002(3) -0.006(3) -0.011(3)
C6 0.030(3) 0.045(3) 0.059(4) -0.016(3) -0.005(3) 0.004(2)
C7 0.030(3) 0.045(3) 0.047(4) -0.018(3) -0.005(3) 0.000(2)
C8 0.036(3) 0.060(4) 0.047(4) -0.024(3) 0.000(3) -0.005(3)
C9 0.035(3) 0.076(5) 0.032(3) -0.012(3) 0.000(3) -0.009(3)
C10 0.035(3) 0.054(4) 0.033(3) -0.009(3) -0.008(2) -0.002(3)
C11 0.046(4) 0.060(4) 0.040(4) -0.002(3) -0.008(3) -0.004(3)
C12 0.057(4) 0.036(3) 0.060(4) -0.010(3) 0.006(3) -0.003(3)
C13 0.082(5) 0.077(5) 0.052(4) 0.007(4) 0.019(4) -0.029(4)
C14 0.055(4) 0.042(4) 0.072(5) -0.017(3) -0.007(4) -0.013(3)
C15 0.047(4) 0.033(3) 0.049(4) -0.010(3) -0.006(3) 0.000(3)
C16 0.067(4) 0.052(4) 0.056(4) -0.017(3) -0.014(3) -0.007(3)
C17 0.045(4) 0.056(4) 0.045(4) -0.012(3) -0.001(3) 0.004(3)
C18 0.047(4) 0.084(5) 0.065(5) -0.035(4) -0.005(3) 0.001(3)
C19 0.046(3) 0.031(3) 0.048(4) -0.012(3) -0.008(3) -0.003(3)
C20 0.069(4) 0.058(4) 0.053(4) -0.019(3) -0.021(3) -0.010(3)
C21 0.045(3) 0.040(3) 0.054(4) -0.011(3) -0.009(3) -0.011(3)
C22 0.044(3) 0.039(3) 0.048(4) -0.011(3) -0.003(3) -0.003(3)
C23 0.071(5) 0.061(4) 0.054(4) -0.011(3) 0.004(4) -0.028(4)
C24 0.038(3) 0.052(4) 0.038(3) -0.008(3) -0.011(3) 0.000(3)
C25 0.029(3) 0.044(3) 0.037(3) -0.002(3) -0.008(2) -0.008(2)
C26 0.033(3) 0.056(4) 0.047(4) -0.020(3) -0.002(3) -0.006(3)
C27 0.030(3) 0.044(3) 0.072(4) -0.023(3) -0.007(3) -0.001(3)
C28 0.026(3) 0.041(3) 0.051(4) -0.007(3) -0.009(3) -0.003(2)
C29 0.037(3) 0.042(3) 0.064(4) -0.005(3) -0.014(3) -0.002(3)
C30 0.033(3) 0.058(4) 0.059(4) 0.009(3) -0.012(3) -0.015(3)
C31 0.055(4) 0.060(5) 0.104(6) 0.008(4) -0.018(4) -0.022(4)
C32 0.031(3) 0.073(5) 0.055(4) 0.008(3) -0.004(3) -0.013(3)
C33 0.033(3) 0.071(4) 0.042(4) -0.003(3) -0.006(3) -0.007(3)
C34 0.038(4) 0.094(6) 0.067(5) -0.020(4) -0.002(3) 0.000(4)
C35 0.052(4) 0.064(5) 0.061(5) -0.023(4) -0.003(4) -0.007(4)
C36 0.065(5) 0.103(6) 0.076(5) -0.047(5) -0.006(4) -0.002(4)
N1 0.031(3) 0.049(3) 0.044(3) -0.014(2) -0.001(2) -0.003(2)
N2 0.027(2) 0.047(3) 0.042(3) -0.012(2) -0.005(2) 0.000(2)
N3 0.030(2) 0.047(3) 0.037(3) -0.007(2) -0.002(2) -0.002(2)
N4 0.043(3) 0.040(3) 0.042(3) 0.001(2) -0.002(2) -0.004(2)
N5 0.046(3) 0.042(3) 0.035(3) -0.005(2) -0.004(2) -0.002(2)
N6 0.044(3) 0.034(2) 0.040(3) -0.007(2) -0.008(2) -0.003(2)
N7 0.040(3) 0.039(3) 0.036(3) -0.004(2) -0.007(2) -0.005(2)
N8 0.024(2) 0.040(3) 0.043(3) -0.009(2) -0.004(2) -0.0036(19)
N9 0.030(3) 0.052(3) 0.052(3) -0.002(2) -0.008(2) -0.004(2)
N10 0.032(3) 0.049(3) 0.043(3) 0.001(2) -0.009(2) -0.004(2)
O1 0.047(2) 0.050(3) 0.037(2) -0.0100(19) -0.0016(18) 0.002(2)
O2 0.115(5) 0.087(4) 0.054(3) -0.004(3) -0.009(3) 0.047(3)
O3 0.046(2) 0.065(3) 0.042(2) -0.014(2) -0.0054(19) 0.005(2)
O4 0.106(4) 0.091(4) 0.072(4) -0.008(3) -0.010(3) 0.037(3)
O5 0.179(7) 0.206(8) 0.090(5) 0.021(5) 0.020(5) 0.113(7)
O6 0.132(5) 0.124(5) 0.090(4) -0.031(4) -0.014(4) 0.054(4)
Pd1 0.0313(2) 0.0414(3) 0.0350(3) -0.00906(19) -0.00184(19) -0.00147(19)
Pd2 0.0306(2) 0.0429(3) 0.0348(3) -0.00576(19) -0.00499(18) -0.00163(19)

loop_
_atom_type_symbol
_atom_type_description
_atom_type_scat_dispersion_real
_atom_type_scat_dispersion_imag
_atom_type_scat_source
C C 0.0033 0.0016 'International Tables Vol C Tables 4.2.6.8 and 6.1.1.4'
H H 0.0000 0.0000 'International Tables Vol C Tables 4.2.6.8 and 6.1.1.4'
N N 0.0061 0.0033 'International Tables Vol C Tables 4.2.6.8 and 6.1.1.4'
O O 0.0106 0.0060 'International Tables Vol C Tables 4.2.6.8 and 6.1.1.4'
Pd Pd -0.9988 1.0072 'International Tables Vol C Tables 4.2.6.8 and 6.1.1.4'

loop_
_geom_angle_atom_site_label_1
_geom_angle_atom_site_label_2
_geom_angle_atom_site_label_3
_geom_angle
N1 C1 C3 109.4(5)
N1 C1 C2 122.9(5)
C3 C1 C2 127.8(5)
C1 C2 H2A 109.5
C1 C2 H2B 109.5
H2A C2 H2B 109.5
C1 C2 H2C 109.5
H2A C2 H2C 109.5
H2B C2 H2C 109.5
C4 C3 C1 107.4(5)
C4 C3 H3A 126.3
C1 C3 H3A 126.3
N2 C4 C3 106.3(5)
N2 C4 C5 123.2(5)
C3 C4 C5 130.4(5)
C4 C5 H5A 109.5
C4 C5 H5B 109.5
H5A C5 H5B 109.5
C4 C5 H5C 109.5
H5A C5 H5C 109.5
H5B C5 H5C 109.5
N2 C6 C7 111.1(5)
N2 C6 H6A 109.4
C7 C6 H6A 109.4
N2 C6 H6B 109.4
C7 C6 H6B 109.4
H6A C6 H6B 108.0
N3 C7 C8 109.0(5)
N3 C7 C6 117.9(5)
C8 C7 C6 133.0(5)
C7 C8 C9 106.6(5)
C7 C8 H8A 126.7
C9 C8 H8A 126.7
C10 C9 C8 107.2(5)
C10 C9 H9A 126.4
C8 C9 H9A 126.4
N3 C10 C9 108.6(5)
N3 C10 C11 116.9(5)
C9 C10 C11 134.4(5)
N4 C11 C10 109.9(5)
N4 C11 H11A 109.7
C10 C11 H11A 109.7
N4 C11 H11B 109.7
C10 C11 H11B 109.7
H11A C11 H11B 108.2
N4 C12 C14 107.5(5)
N4 C12 C13 122.6(6)
C14 C12 C13 130.0(6)
C12 C13 H13A 109.5
C12 C13 H13B 109.5
H13A C13 H13B 109.5
C12 C13 H13C 109.5
H13A C13 H13C 109.5
H13B C13 H13C 109.5
C12 C14 C15 106.6(6)
C12 C14 H14A 126.7
C15 C14 H14A 126.7
N5 C15 C14 109.1(5)
N5 C15 C16 123.6(5)
C14 C15 C16 127.3(6)
C15 C16 H16A 109.5
C15 C16 H16B 109.5
H16A C16 H16B 109.5
C15 C16 H16C 109.5
H16A C16 H16C 109.5
H16B C16 H16C 109.5
O2 C17 O1 124.5(6)
O2 C17 C18 119.6(6)
O1 C17 C18 115.8(6)
C17 C18 H18A 109.5
C17 C18 H18B 109.5
H18A C18 H18B 109.5
C17 C18 H18C 109.5
H18A C18 H18C 109.5
H18B C18 H18C 109.5
N6 C19 C21 109.8(5)
N6 C19 C20 122.4(5)
C21 C19 C20 127.8(5)
C19 C20 H20A 109.5
C19 C20 H20B 109.5
H20A C20 H20B 109.5
C19 C20 H20C 109.5
H20A C20 H20C 109.5
H20B C20 H20C 109.5
C22 C21 C19 106.7(5)
C22 C21 H21A 126.7
C19 C21 H21A 126.7
N7 C22 C21 106.7(5)
N7 C22 C23 123.2(5)
C21 C22 C23 130.1(5)
C22 C23 H23A 109.5
C22 C23 H23B 109.5
H23A C23 H23B 109.5
C22 C23 H23C 109.5
H23A C23 H23C 109.5
H23B C23 H23C 109.5
N7 C24 C25 110.5(4)
N7 C24 H24A 109.6
C25 C24 H24A 109.6
N7 C24 H24B 109.6
C25 C24 H24B 109.6
H24A C24 H24B 108.1
N8 C25 C26 108.6(5)
N8 C25 C24 117.7(5)
C26 C25 C24 133.7(5)
C25 C26 C27 107.0(5)
C25 C26 H26A 126.5
C27 C26 H26A 126.5
C28 C27 C26 107.5(5)
C28 C27 H27A 126.2
C26 C27 H27A 126.2
N8 C28 C27 108.3(5)
N8 C28 C29 117.9(5)
C27 C28 C29 133.8(5)
N9 C29 C28 112.1(5)
N9 C29 H29A 109.2
C28 C29 H29A 109.2
N9 C29 H29B 109.2
C28 C29 H29B 109.2
H29A C29 H29B 107.9
C32 C30 N9 107.3(6)
C32 C30 C31 129.6(6)
N9 C30 C31 123.0(6)
C30 C31 H31A 109.5
C30 C31 H31B 109.5
H31A C31 H31B 109.5
C30 C31 H31C 109.5
H31A C31 H31C 109.5
H31B C31 H31C 109.5
C30 C32 C33 107.6(5)
C30 C32 H32A 126.2
C33 C32 H32A 126.2
N10 C33 C32 108.8(6)
N10 C33 C34 123.8(6)
C32 C33 C34 127.4(6)
C33 C34 H34A 109.5
C33 C34 H34B 109.5
H34A C34 H34B 109.5
C33 C34 H34C 109.5
H34A C34 H34C 109.5
H34B C34 H34C 109.5
O4 C35 O3 125.4(6)
O4 C35 C36 119.8(7)
O3 C35 C36 114.8(7)
C35 C36 H36A 109.5
C35 C36 H36B 109.5
H36A C36 H36B 109.5
C35 C36 H36C 109.5
H36A C36 H36C 109.5
H36B C36 H36C 109.5
C1 N1 N2 106.0(4)
C1 N1 Pd1 132.7(4)
N2 N1 Pd1 120.9(3)
C4 N2 N1 110.9(4)
C4 N2 C6 128.6(5)
N1 N2 C6 120.4(4)
C7 N3 C10 108.5(5)
C7 N3 Pd1 125.6(4)
C10 N3 Pd1 125.8(4)
C12 N4 N5 110.8(5)
C12 N4 C11 128.6(5)
N5 N4 C11 120.6(4)
C15 N5 N4 106.1(5)
C15 N5 Pd1 132.2(4)
N4 N5 Pd1 120.0(4)
C19 N6 N7 105.8(4)
C19 N6 Pd2 132.5(4)
N7 N6 Pd2 121.0(3)
C22 N7 N6 111.0(4)
C22 N7 C24 128.0(5)
N6 N7 C24 120.9(4)
C25 N8 C28 108.6(4)
C25 N8 Pd2 126.1(4)
C28 N8 Pd2 125.2(4)
C30 N9 N10 110.2(5)
C30 N9 C29 129.5(5)
N10 N9 C29 120.3(4)
C33 N10 N9 106.0(5)
C33 N10 Pd2 132.3(4)
N9 N10 Pd2 120.6(3)
C17 O1 Pd1 122.5(4)
C35 O3 Pd2 120.2(4)
N3 Pd1 O1 177.01(17)
N3 Pd1 N1 87.34(18)
O1 Pd1 N1 91.73(17)
N3 Pd1 N5 87.97(18)
O1 Pd1 N5 92.88(17)
N1 Pd1 N5 175.07(17)
N8 Pd2 O3 177.26(18)
N8 Pd2 N10 87.80(18)
O3 Pd2 N10 90.43(18)
N8 Pd2 N6 86.90(17)
O3 Pd2 N6 94.83(17)
N10 Pd2 N6 174.57(18)

loop_
_geom_bond_atom_site_label_1
_geom_bond_atom_site_label_2
_geom_bond_distance
C1 N1 1.337(6)
C1 C3 1.397(8)
C1 C2 1.490(8)
C2 H2A 0.9600
C2 H2B 0.9600
C2 H2C 0.9600
C3 C4 1.368(8)
C3 H3A 0.9300
C4 N2 1.354(6)
C4 C5 1.470(8)
C5 H5A 0.9600
C5 H5B 0.9600
C5 H5C 0.9600
C6 N2 1.457(6)
C6 C7 1.484(8)
C6 H6A 0.9700
C6 H6B 0.9700
C7 N3 1.355(7)
C7 C8 1.370(7)
C8 C9 1.409(8)
C8 H8A 0.9300
C9 C10 1.366(8)
C9 H9A 0.9300
C10 N3 1.361(7)
C10 C11 1.499(8)
C11 N4 1.471(7)
C11 H11A 0.9700
C11 H11B 0.9700
C12 N4 1.331(7)
C12 C14 1.364(9)
C12 C13 1.502(8)
C13 H13A 0.9600
C13 H13B 0.9600
C13 H13C 0.9600
C14 C15 1.400(8)
C14 H14A 0.9300
C15 N5 1.335(7)
C15 C16 1.488(8)
C16 H16A 0.9600
C16 H16B 0.9600
C16 H16C 0.9600
C17 O2 1.225(7)
C17 O1 1.264(7)
C17 C18 1.486(8)
C18 H18A 0.9600
C18 H18B 0.9600
C18 H18C 0.9600
C19 N6 1.343(7)
C19 C21 1.388(8)
C19 C20 1.484(8)
C20 H20A 0.9600
C20 H20B 0.9600
C20 H20C 0.9600
C21 C22 1.378(8)
C21 H21A 0.9300
C22 N7 1.349(7)
C22 C23 1.493(8)
C23 H23A 0.9600
C23 H23B 0.9600
C23 H23C 0.9600
C24 N7 1.461(7)
C24 C25 1.499(7)
C24 H24A 0.9700
C24 H24B 0.9700
C25 N8 1.360(7)
C25 C26 1.375(7)
C26 C27 1.400(8)
C26 H26A 0.9300
C27 C28 1.370(8)
C27 H27A 0.9300
C28 N8 1.367(7)
C28 C29 1.481(8)
C29 N9 1.463(7)
C29 H29A 0.9700
C29 H29B 0.9700
C30 C32 1.351(8)
C30 N9 1.351(7)
C30 C31 1.493(9)
C31 H31A 0.9600
C31 H31B 0.9600
C31 H31C 0.9600
C32 C33 1.384(8)
C32 H32A 0.9300
C33 N10 1.352(7)
C33 C34 1.492(9)
C34 H34A 0.9600
C34 H34B 0.9600
C34 H34C 0.9600
C35 O4 1.224(8)
C35 O3 1.264(8)
C35 C36 1.518(9)
C36 H36A 0.9600
C36 H36B 0.9600
C36 H36C 0.9600
N1 N2 1.378(6)
N1 Pd1 2.034(4)
N3 Pd1 1.964(4)
N4 N5 1.375(6)
N5 Pd1 2.040(5)
N6 N7 1.367(6)
N6 Pd2 2.058(4)
N8 Pd2 1.961(4)
N9 N10 1.368(6)
N10 Pd2 2.056(4)
O1 Pd1 2.029(4)
O3 Pd2 2.041(4)

loop_
_geom_torsion_atom_site_label_1
_geom_torsion_atom_site_label_2
_geom_torsion_atom_site_label_3
_geom_torsion_atom_site_label_4
_geom_torsion
N1 C1 C3 C4 0.1(7)
C2 C1 C3 C4 179.3(6)
C1 C3 C4 N2 -0.3(7)
C1 C3 C4 C5 -179.8(6)
N2 C6 C7 N3 -52.7(7)
N2 C6 C7 C8 129.0(6)
N3 C7 C8 C9 0.8(6)
C6 C7 C8 C9 179.2(6)
C7 C8 C9 C10 -0.4(7)
C8 C9 C10 N3 -0.2(6)
C8 C9 C10 C11 -177.3(6)
N3 C10 C11 N4 -54.4(7)
C9 C10 C11 N4 122.5(7)
N4 C12 C14 C15 -0.8(7)
C13 C12 C14 C15 178.0(6)
C12 C14 C15 N5 0.4(7)
C12 C14 C15 C16 -179.9(6)
N6 C19 C21 C22 0.2(6)
C20 C19 C21 C22 178.2(6)
C19 C21 C22 N7 -0.7(6)
C19 C21 C22 C23 179.4(6)
N7 C24 C25 N8 55.0(6)
N7 C24 C25 C26 -124.7(6)
N8 C25 C26 C27 -0.6(6)
C24 C25 C26 C27 179.2(6)
C25 C26 C27 C28 0.5(6)
C26 C27 C28 N8 -0.3(6)
C26 C27 C28 C29 179.3(6)
N8 C28 C29 N9 51.1(7)
C27 C28 C29 N9 -128.4(6)
N9 C30 C32 C33 0.2(7)
C31 C30 C32 C33 -179.8(7)
C30 C32 C33 N10 -0.5(7)
C30 C32 C33 C34 179.5(6)
C3 C1 N1 N2 0.2(6)
C2 C1 N1 N2 -179.1(6)
C3 C1 N1 Pd1 -171.7(4)
C2 C1 N1 Pd1 9.0(9)
C3 C4 N2 N1 0.5(6)
C5 C4 N2 N1 180.0(5)
C3 C4 N2 C6 -177.6(5)
C5 C4 N2 C6 1.9(9)
C1 N1 N2 C4 -0.4(6)
Pd1 N1 N2 C4 172.7(4)
C1 N1 N2 C6 177.9(5)
Pd1 N1 N2 C6 -9.1(7)
C7 C6 N2 C4 -123.9(6)
C7 C6 N2 N1 58.2(7)
C8 C7 N3 C10 -1.0(6)
C6 C7 N3 C10 -179.6(5)
C8 C7 N3 Pd1 177.6(4)
C6 C7 N3 Pd1 -1.1(7)
C9 C10 N3 C7 0.7(6)
C11 C10 N3 C7 178.4(5)
C9 C10 N3 Pd1 -177.8(4)
C11 C10 N3 Pd1 -0.2(7)
C14 C12 N4 N5 0.9(7)
C13 C12 N4 N5 -178.0(5)
C14 C12 N4 C11 179.2(5)
C13 C12 N4 C11 0.4(10)
C10 C11 N4 C12 -116.6(6)
C10 C11 N4 N5 61.6(6)
C14 C15 N5 N4 0.1(6)
C16 C15 N5 N4 -179.6(5)
C14 C15 N5 Pd1 -164.4(4)
C16 C15 N5 Pd1 15.9(8)
C12 N4 N5 C15 -0.6(6)
C11 N4 N5 C15 -179.1(5)
C12 N4 N5 Pd1 166.2(4)
C11 N4 N5 Pd1 -12.3(6)
C21 C19 N6 N7 0.3(6)
C20 C19 N6 N7 -177.8(5)
C21 C19 N6 Pd2 171.0(4)
C20 C19 N6 Pd2 -7.1(8)
C21 C22 N7 N6 0.9(6)
C23 C22 N7 N6 -179.2(5)
C21 C22 N7 C24 -177.5(5)
C23 C22 N7 C24 2.5(9)
C19 N6 N7 C22 -0.7(6)
Pd2 N6 N7 C22 -172.7(3)
C19 N6 N7 C24 177.7(5)
Pd2 N6 N7 C24 5.7(6)
C25 C24 N7 C22 121.9(6)
C25 C24 N7 N6 -56.3(6)
C26 C25 N8 C28 0.4(6)
C24 C25 N8 C28 -179.4(4)
C26 C25 N8 Pd2 177.1(3)
C24 C25 N8 Pd2 -2.7(7)
C27 C28 N8 C25 -0.1(6)
C29 C28 N8 C25 -179.8(5)
C27 C28 N8 Pd2 -176.8(3)
C29 C28 N8 Pd2 3.5(7)
C32 C30 N9 N10 0.2(7)
C31 C30 N9 N10 -179.8(6)
C32 C30 N9 C29 178.8(6)
C31 C30 N9 C29 -1.2(10)
C28 C29 N9 C30 122.5(6)
C28 C29 N9 N10 -59.1(7)
C32 C33 N10 N9 0.6(6)
C34 C33 N10 N9 -179.4(6)
C32 C33 N10 Pd2 168.5(4)
C34 C33 N10 Pd2 -11.6(9)
C30 N9 N10 C33 -0.5(6)
C29 N9 N10 C33 -179.2(5)
C30 N9 N10 Pd2 -170.1(4)
C29 N9 N10 Pd2 11.2(7)
O2 C17 O1 Pd1 -1.0(9)
C18 C17 O1 Pd1 178.7(4)
O4 C35 O3 Pd2 -4.1(10)
C36 C35 O3 Pd2 172.5(4)
C7 N3 Pd1 O1 -35(3)
C10 N3 Pd1 O1 143(3)
C7 N3 Pd1 N1 36.8(4)
C10 N3 Pd1 N1 -144.9(4)
C7 N3 Pd1 N5 -141.7(4)
C10 N3 Pd1 N5 36.6(4)
C17 O1 Pd1 N3 -174(3)
C17 O1 Pd1 N1 114.1(5)
C17 O1 Pd1 N5 -67.6(5)
C1 N1 Pd1 N3 139.9(6)
N2 N1 Pd1 N3 -31.1(4)
C1 N1 Pd1 O1 -43.0(6)
N2 N1 Pd1 O1 146.1(4)
C1 N1 Pd1 N5 158(2)
N2 N1 Pd1 N5 -13(2)
C15 N5 Pd1 N3 133.1(5)
N4 N5 Pd1 N3 -29.6(4)
C15 N5 Pd1 O1 -44.0(5)
N4 N5 Pd1 O1 153.3(4)
C15 N5 Pd1 N1 115(2)
N4 N5 Pd1 N1 -47(2)
C25 N8 Pd2 O3 -164(3)
C28 N8 Pd2 O3 12(4)
C25 N8 Pd2 N10 146.4(4)
C28 N8 Pd2 N10 -37.5(4)
C25 N8 Pd2 N6 -34.8(4)
C28 N8 Pd2 N6 141.4(4)
C35 O3 Pd2 N8 -162(3)
C35 O3 Pd2 N10 -112.1(5)
C35 O3 Pd2 N6 69.3(5)
C33 N10 Pd2 N8 -136.9(5)
N9 N10 Pd2 N8 29.6(4)
C33 N10 Pd2 O3 45.2(5)
N9 N10 Pd2 O3 -148.4(4)
C33 N10 Pd2 N6 -149.5(17)
N9 N10 Pd2 N6 17(2)
C19 N6 Pd2 N8 -136.5(5)
N7 N6 Pd2 N8 33.0(4)
C19 N6 Pd2 O3 41.4(5)
N7 N6 Pd2 O3 -149.1(4)
C19 N6 Pd2 N10 -123.8(18)
N7 N6 Pd2 N10 46(2)
